data_7112616
loop_
_publ_author_name
'Alicea A. Leitch'
'Ilia Korobkov'
'Abdeljalil Assoud'
'Jaclyn L. Brusso'

_publ_section_title
;
 Non-innocent pyridyl nitrogens: unprecedented interconversion of
 N-bridgehead-thiadiazolium salts and thiatriazine in the generation of
 thiatriazinyl
;
_journal_name_full Chem.Commun.
_journal_page_first 4934
_journal_paper_doi 10.1039/C4CC01433B
_journal_volume 50
_journal_year 2014
_chemical_formula_sum 'C14 H11 F6 N5 O6 S3'
_chemical_formula_weight 555.46
_chemical_melting_point 275
_chemical_name_systematic
;
 ?
;
_space_group_crystal_system triclinic
_space_group_IT_number 2
_space_group_name_Hall '-P 1'
_space_group_name_H-M_alt 'P -1'
_symmetry_space_group_name_Hall '-P 1'
_symmetry_space_group_name_H-M 'P -1'
_atom_sites_solution_hydrogens geom
_audit_creation_method SHELXL-2013
_cell_angle_alpha 94.5844(16)
_cell_angle_beta 102.6573(17)
_cell_angle_gamma 92.0173(17)
_cell_formula_units_Z 2
_cell_length_a 9.1987(3)
_cell_length_b 9.8364(3)
_cell_length_c 11.7652(4)
_cell_measurement_reflns_used 6909
_cell_measurement_temperature 200(2)
_cell_measurement_theta_max 28.35
_cell_measurement_theta_min 2.27
_cell_volume 1033.82(6)
_computing_cell_refinement 'APEX II, Bruker (2009)'
_computing_data_collection 'APEX II, Bruker (2009)'
_computing_data_reduction 'XPREP, Bruker (2009)'
_computing_molecular_graphics 'SHELXTL, Bruker (2004)'
_computing_publication_material 'SHELXTL, Bruker (2004)'
_computing_structure_refinement 'SHELXL-2013 (Sheldrick, 2013)'
_computing_structure_solution 'SHELXS-03 (Sheldrick, 2003)'
_diffrn_ambient_temperature 200(2)
_diffrn_measured_fraction_theta_full 0.987
_diffrn_measured_fraction_theta_max 0.983
_diffrn_measurement_device_type 'Bruker APEX-II CCD'
_diffrn_measurement_method '\f and \w scans'
_diffrn_radiation_type MoK\a
_diffrn_radiation_wavelength 0.71073
_diffrn_reflns_av_R_equivalents 0.0288
_diffrn_reflns_av_unetI/netI 0.0350
_diffrn_reflns_Laue_measured_fraction_full 0.987
_diffrn_reflns_Laue_measured_fraction_max 0.983
_diffrn_reflns_limit_h_max 12
_diffrn_reflns_limit_h_min -12
_diffrn_reflns_limit_k_max 12
_diffrn_reflns_limit_k_min -13
_diffrn_reflns_limit_l_max 15
_diffrn_reflns_limit_l_min -15
_diffrn_reflns_number 14565
_diffrn_reflns_point_group_measured_fraction_full 0.987
_diffrn_reflns_point_group_measured_fraction_max 0.983
_diffrn_reflns_theta_full 25.242
_diffrn_reflns_theta_max 28.363
_diffrn_reflns_theta_min 1.781
_exptl_absorpt_coefficient_mu 0.458
_exptl_absorpt_correction_T_max 0.7457
_exptl_absorpt_correction_T_min 0.6426
_exptl_absorpt_correction_type multi-scan
_exptl_absorpt_process_details 'SADABS, Bruker (2003)'
_exptl_crystal_colour colourless
_exptl_crystal_density_diffrn 1.784
_exptl_crystal_density_meas ?
_exptl_crystal_description needle
_exptl_crystal_F_000 560
_exptl_crystal_size_max 0.180
_exptl_crystal_size_mid 0.080
_exptl_crystal_size_min 0.060
_refine_diff_density_max 0.893
_refine_diff_density_min -0.355
_refine_diff_density_rms 0.067
_refine_ls_extinction_method none
_refine_ls_goodness_of_fit_ref 1.026
_refine_ls_hydrogen_treatment constr
_refine_ls_matrix_type full
_refine_ls_number_parameters 307
_refine_ls_number_reflns 5084
_refine_ls_number_restraints 0
_refine_ls_restrained_S_all 1.026
_refine_ls_R_factor_all 0.0652
_refine_ls_R_factor_gt 0.0471
_refine_ls_shift/su_max 0.001
_refine_ls_shift/su_mean 0.000
_refine_ls_structure_factor_coef Fsqd
_refine_ls_weighting_details 'w=1/[\s^2^(Fo^2^)+(0.0689P)^2^+0.3850P] where P=(Fo^2^+2Fc^2^)/3'
_refine_ls_weighting_scheme calc
_refine_ls_wR_factor_gt 0.1138
_refine_ls_wR_factor_ref 0.1220
_reflns_Friedel_coverage 0.000
_reflns_number_gt 3959
_reflns_number_total 5084
_reflns_threshold_expression 'I > 2\s(I)'
_cod_data_source_file c4cc01433b2.cif
_cod_data_source_block jb014
_cod_depositor_comments
;
The following automatic conversions were performed:

'_exptl_crystal_density_meas' value 'n/a' was changed to '?' - the
value is perceived as not measured.

Automatic conversion script
Id: cif_fix_values 3008 2015-01-20 13:52:24Z robertas 
;
_cod_database_code 7112616
_shelx_space_group_comment
;
The symmetry employed for this shelxl refinement is uniquely defined
by the following loop, which should always be used as a source of
symmetry information in preference to the above space-group names.
They are only intended as comments.
;
_shelx_estimated_absorpt_t_min 0.922
_shelx_estimated_absorpt_t_max 0.973
_shelxl_version_number 2013-4

loop_
_space_group_symop_operation_xyz
'x, y, z'
'-x, -y, -z'

loop_
_atom_site_label
_atom_site_type_symbol
_atom_site_fract_x
_atom_site_fract_y
_atom_site_fract_z
_atom_site_U_iso_or_equiv
_atom_site_adp_type
_atom_site_occupancy
_atom_site_site_symmetry_order
_atom_site_calc_flag
_atom_site_refinement_flags_posn
_atom_site_refinement_flags_adp
S1 S 0.72869(7) 1.00552(6) -0.35389(5) 0.03224(15) Uani 1 1 d . .
S2 S 0.15484(6) 0.82582(6) 0.64836(5) 0.02829(14) Uani 1 1 d . .
S3 S 0.29734(6) 0.68556(5) 0.14030(5) 0.02520(14) Uani 1 1 d . .
F1 F 0.4253(2) 0.8619(2) 0.7765(2) 0.0811(7) Uani 1 1 d . .
F2 F 0.3446(3) 0.6534(2) 0.7430(2) 0.0834(7) Uani 1 1 d . .
F3 F 0.4081(2) 0.7574(3) 0.6059(2) 0.0895(8) Uani 1 1 d . .
F4 F 0.5023(3) 0.8604(3) 0.1135(3) 0.1075(9) Uani 1 1 d . .
F5 F 0.5851(2) 0.6732(3) 0.17787(19) 0.1004(10) Uani 1 1 d . .
F6 F 0.4803(3) 0.6792(3) 0.00057(18) 0.0850(7) Uani 1 1 d . .
O1 O 0.1758(3) 0.9469(2) 0.59373(19) 0.0611(6) Uani 1 1 d . .
O2 O 0.0826(2) 0.7097(2) 0.57301(15) 0.0455(5) Uani 1 1 d . .
O3 O 0.1035(2) 0.8487(2) 0.75507(16) 0.0467(5) Uani 1 1 d . .
O4 O 0.3162(2) 0.73890(19) 0.26005(16) 0.0433(4) Uani 1 1 d . .
O5 O 0.2864(3) 0.53875(17) 0.12342(17) 0.0518(5) Uani 1 1 d . .
O6 O 0.19263(19) 0.75048(18) 0.05581(16) 0.0385(4) Uani 1 1 d . .
N2 N 0.8150(2) 0.77643(18) -0.10545(15) 0.0233(4) Uani 1 1 d . .
N1 N 0.7680(2) 0.97060(19) -0.21720(16) 0.0276(4) Uani 1 1 d . .
N4 N 0.7239(2) 0.83616(18) -0.40650(15) 0.0249(4) Uani 1 1 d . .
N3 N 0.8289(2) 0.97870(19) 0.02155(16) 0.0304(4) Uani 1 1 d . .
H3B H 0.8071 1.0322 -0.0356 0.036 Uiso 1 1 calc R U
H3C H 0.8456 1.0137 0.0947 0.036 Uiso 1 1 calc R U
N5 N 0.8588(2) 0.62520(19) 0.07004(16) 0.0270(4) Uani 1 1 d . .
H5B H 0.8270 0.5950 -0.0040 0.032 Uiso 1 1 calc R U
C1 C 0.7806(2) 0.8391(2) -0.20593(18) 0.0219(4) Uani 1 1 d . .
C2 C 0.8364(2) 0.8460(2) -0.00248(18) 0.0241(4) Uani 1 1 d . .
C3 C 0.7519(2) 0.7560(2) -0.31668(17) 0.0216(4) Uani 1 1 d . .
C4 C 0.7450(3) 0.6150(2) -0.3395(2) 0.0287(5) Uani 1 1 d . .
H4A H 0.7652 0.5577 -0.2772 0.034 Uiso 1 1 calc R U
C5 C 0.7087(3) 0.5602(2) -0.4532(2) 0.0359(5) Uani 1 1 d . .
H5A H 0.7033 0.4639 -0.4707 0.043 Uiso 1 1 calc R U
C6 C 0.6796(3) 0.6462(3) -0.5439(2) 0.0363(5) Uani 1 1 d . .
H6A H 0.6542 0.6078 -0.6229 0.044 Uiso 1 1 calc R U
C7 C 0.6873(3) 0.7835(3) -0.52016(19) 0.0329(5) Uani 1 1 d . .
H7A H 0.6675 0.8420 -0.5816 0.039 Uiso 1 1 calc R U
C8 C 0.8744(2) 0.7603(2) 0.09773(18) 0.0244(4) Uani 1 1 d . .
C9 C 0.9236(2) 0.8084(3) 0.21279(19) 0.0295(5) Uani 1 1 d . .
H9A H 0.9352 0.9039 0.2347 0.035 Uiso 1 1 calc R U
C10 C 0.9565(3) 0.7161(3) 0.2973(2) 0.0343(5) Uani 1 1 d . .
H10A H 0.9912 0.7487 0.3773 0.041 Uiso 1 1 calc R U
C11 C 0.9390(3) 0.5782(3) 0.2655(2) 0.0352(5) Uani 1 1 d . .
H11A H 0.9611 0.5147 0.3228 0.042 Uiso 1 1 calc R U
C12 C 0.8889(3) 0.5335(3) 0.1490(2) 0.0334(5) Uani 1 1 d . .
H12A H 0.8759 0.4385 0.1249 0.040 Uiso 1 1 calc R U
C13 C 0.3426(3) 0.7724(3) 0.6978(3) 0.0465(7) Uani 1 1 d . .
C14 C 0.4758(3) 0.7279(4) 0.1063(3) 0.0496(7) Uani 1 1 d . .

loop_
_atom_site_aniso_label
_atom_site_aniso_U_11
_atom_site_aniso_U_22
_atom_site_aniso_U_33
_atom_site_aniso_U_23
_atom_site_aniso_U_13
_atom_site_aniso_U_12
S1 0.0506(4) 0.0237(3) 0.0212(3) 0.0050(2) 0.0047(2) -0.0008(2)
S2 0.0315(3) 0.0345(3) 0.0190(3) 0.0033(2) 0.0054(2) 0.0031(2)
S3 0.0312(3) 0.0184(2) 0.0275(3) 0.00195(19) 0.0100(2) 0.00026(19)
F1 0.0464(11) 0.0733(14) 0.1015(17) -0.0276(12) -0.0163(11) -0.0131(9)
F2 0.0816(15) 0.0511(11) 0.1013(17) 0.0179(11) -0.0212(12) 0.0210(10)
F3 0.0490(12) 0.1031(18) 0.123(2) -0.0318(15) 0.0493(13) -0.0027(11)
F4 0.0823(17) 0.0838(17) 0.161(3) 0.0156(17) 0.0435(17) -0.0479(13)
F5 0.0358(10) 0.207(3) 0.0664(14) 0.0533(17) 0.0099(9) 0.0365(14)
F6 0.0770(14) 0.147(2) 0.0473(11) 0.0246(13) 0.0378(10) 0.0344(14)
O1 0.0942(18) 0.0446(12) 0.0515(13) 0.0237(10) 0.0230(12) 0.0121(11)
O2 0.0465(11) 0.0584(12) 0.0246(9) -0.0050(8) -0.0025(8) -0.0095(9)
O3 0.0495(11) 0.0595(12) 0.0341(10) -0.0113(9) 0.0220(9) -0.0047(9)
O4 0.0637(12) 0.0379(10) 0.0313(9) 0.0023(7) 0.0161(9) 0.0124(9)
O5 0.0881(16) 0.0206(9) 0.0435(11) 0.0040(8) 0.0084(10) -0.0050(9)
O6 0.0328(9) 0.0361(9) 0.0432(10) 0.0016(8) 0.0011(8) 0.0072(7)
N2 0.0270(9) 0.0241(9) 0.0183(8) 0.0038(7) 0.0034(7) 0.0001(7)
N1 0.0363(10) 0.0245(9) 0.0219(9) 0.0026(7) 0.0062(8) -0.0004(7)
N4 0.0311(10) 0.0247(9) 0.0187(8) 0.0028(7) 0.0058(7) -0.0014(7)
N3 0.0428(11) 0.0291(10) 0.0193(9) 0.0007(7) 0.0070(8) 0.0038(8)
N5 0.0299(10) 0.0326(10) 0.0197(9) 0.0048(7) 0.0068(7) 0.0042(7)
C1 0.0221(10) 0.0216(9) 0.0223(10) 0.0023(8) 0.0061(8) 0.0001(7)
C2 0.0216(10) 0.0302(11) 0.0210(10) 0.0031(8) 0.0058(8) -0.0010(8)
C3 0.0223(10) 0.0248(10) 0.0180(10) 0.0022(8) 0.0053(8) 0.0010(8)
C4 0.0342(12) 0.0263(11) 0.0255(11) 0.0049(9) 0.0049(9) 0.0029(9)
C5 0.0455(14) 0.0273(12) 0.0338(13) -0.0026(10) 0.0083(11) 0.0009(10)
C6 0.0460(14) 0.0396(13) 0.0219(11) -0.0067(10) 0.0087(10) -0.0033(11)
C7 0.0432(14) 0.0370(12) 0.0179(10) 0.0035(9) 0.0064(9) -0.0038(10)
C8 0.0202(10) 0.0340(11) 0.0205(10) 0.0062(8) 0.0062(8) 0.0011(8)
C9 0.0279(11) 0.0392(12) 0.0218(11) 0.0035(9) 0.0061(9) 0.0004(9)
C10 0.0298(12) 0.0553(15) 0.0172(10) 0.0079(10) 0.0022(9) 0.0023(10)
C11 0.0317(12) 0.0479(14) 0.0296(12) 0.0187(11) 0.0084(10) 0.0079(10)
C12 0.0335(12) 0.0336(12) 0.0353(13) 0.0103(10) 0.0094(10) 0.0059(9)
C13 0.0322(14) 0.0430(15) 0.0594(18) -0.0106(13) 0.0060(13) -0.0031(11)
C14 0.0364(15) 0.077(2) 0.0374(15) 0.0125(14) 0.0103(12) 0.0074(14)

loop_
_atom_type_symbol
_atom_type_description
_atom_type_scat_dispersion_real
_atom_type_scat_dispersion_imag
_atom_type_scat_source
C C 0.0033 0.0016 'International Tables Vol C Tables 4.2.6.8 and 6.1.1.4'
H H 0.0000 0.0000 'International Tables Vol C Tables 4.2.6.8 and 6.1.1.4'
N N 0.0061 0.0033 'International Tables Vol C Tables 4.2.6.8 and 6.1.1.4'
O O 0.0106 0.0060 'International Tables Vol C Tables 4.2.6.8 and 6.1.1.4'
F F 0.0171 0.0103 'International Tables Vol C Tables 4.2.6.8 and 6.1.1.4'
S S 0.1246 0.1234 'International Tables Vol C Tables 4.2.6.8 and 6.1.1.4'

loop_
_geom_angle_atom_site_label_1
_geom_angle_atom_site_label_2
_geom_angle_atom_site_label_3
_geom_angle
N1 S1 N4 93.18(9)
O1 S2 O2 116.54(13)
O1 S2 O3 114.16(13)
O2 S2 O3 114.26(12)
O1 S2 C13 103.45(15)
O2 S2 C13 102.68(12)
O3 S2 C13 103.31(13)
O6 S3 O4 116.42(11)
O6 S3 O5 114.17(12)
O4 S3 O5 113.85(11)
O6 S3 C14 103.69(12)
O4 S3 C14 103.63(13)
O5 S3 C14 102.79(15)
C2 N2 C1 121.40(18)
C1 N1 S1 112.82(15)
C3 N4 C7 122.28(19)
C3 N4 S1 110.26(14)
C7 N4 S1 127.30(16)
C8 N5 C12 123.5(2)
N1 C1 N2 127.8(2)
N1 C1 C3 113.46(18)
N2 C1 C3 118.72(18)
N2 C2 N3 128.4(2)
N2 C2 C8 113.85(19)
N3 C2 C8 117.75(19)
N4 C3 C4 119.83(19)
N4 C3 C1 110.23(18)
C4 C3 C1 129.89(19)
C5 C4 C3 118.8(2)
C4 C5 C6 119.9(2)
C7 C6 C5 120.6(2)
C6 C7 N4 118.6(2)
N5 C8 C9 118.7(2)
N5 C8 C2 115.64(19)
C9 C8 C2 125.6(2)
C8 C9 C10 119.4(2)
C11 C10 C9 120.2(2)
C10 C11 C12 118.8(2)
N5 C12 C11 119.4(2)
F1 C13 F2 108.0(3)
F1 C13 F3 107.8(2)
F2 C13 F3 107.2(3)
F1 C13 S2 112.3(2)
F2 C13 S2 112.1(2)
F3 C13 S2 109.2(2)
F6 C14 F4 107.6(3)
F6 C14 F5 106.3(3)
F4 C14 F5 109.4(3)
F6 C14 S3 111.5(2)
F4 C14 S3 111.2(2)
F5 C14 S3 110.7(2)

loop_
_geom_bond_atom_site_label_1
_geom_bond_atom_site_label_2
_geom_bond_distance
S1 N1 1.6362(19)
S1 N4 1.7258(19)
S2 O1 1.424(2)
S2 O2 1.4347(19)
S2 O3 1.4394(18)
S2 C13 1.808(3)
S3 O6 1.4313(18)
S3 O4 1.4348(19)
S3 O5 1.4388(17)
S3 C14 1.815(3)
F1 C13 1.314(3)
F2 C13 1.323(4)
F3 C13 1.349(4)
F4 C14 1.311(4)
F5 C14 1.322(3)
F6 C14 1.307(4)
N2 C2 1.314(3)
N2 C1 1.358(3)
N1 C1 1.318(3)
N4 C3 1.354(3)
N4 C7 1.360(3)
N3 C2 1.321(3)
N5 C8 1.338(3)
N5 C12 1.339(3)
C1 C3 1.449(3)
C2 C8 1.490(3)
C3 C4 1.387(3)
C4 C5 1.367(3)
C5 C6 1.400(4)
C6 C7 1.354(3)
C8 C9 1.369(3)
C9 C10 1.392(3)
C10 C11 1.373(4)
C11 C12 1.376(4)

loop_
_geom_torsion_atom_site_label_1
_geom_torsion_atom_site_label_2
_geom_torsion_atom_site_label_3
_geom_torsion_atom_site_label_4
_geom_torsion
N4 S1 N1 C1 0.86(17)
N1 S1 N4 C3 0.47(16)
N1 S1 N4 C7 175.9(2)
S1 N1 C1 N2 178.60(18)
S1 N1 C1 C3 -1.9(2)
C2 N2 C1 N1 2.1(3)
C2 N2 C1 C3 -177.31(18)
C1 N2 C2 N3 0.2(3)
C1 N2 C2 C8 -179.52(18)
C7 N4 C3 C4 0.7(3)
S1 N4 C3 C4 176.34(16)
C7 N4 C3 C1 -177.2(2)
S1 N4 C3 C1 -1.5(2)
N1 C1 C3 N4 2.2(3)
N2 C1 C3 N4 -178.22(18)
N1 C1 C3 C4 -175.4(2)
N2 C1 C3 C4 4.2(3)
N4 C3 C4 C5 -0.5(3)
C1 C3 C4 C5 176.9(2)
C3 C4 C5 C6 0.1(4)
C4 C5 C6 C7 0.1(4)
C5 C6 C7 N4 0.0(4)
C3 N4 C7 C6 -0.4(3)
S1 N4 C7 C6 -175.31(18)
C12 N5 C8 C9 -0.1(3)
C12 N5 C8 C2 179.5(2)
N2 C2 C8 N5 -10.0(3)
N3 C2 C8 N5 170.27(19)
N2 C2 C8 C9 169.6(2)
N3 C2 C8 C9 -10.1(3)
N5 C8 C9 C10 0.3(3)
C2 C8 C9 C10 -179.3(2)
C8 C9 C10 C11 -0.3(3)
C9 C10 C11 C12 0.1(4)
C8 N5 C12 C11 -0.1(3)
C10 C11 C12 N5 0.1(4)
O1 S2 C13 F1 63.5(3)
O2 S2 C13 F1 -174.9(2)
O3 S2 C13 F1 -55.8(3)
O1 S2 C13 F2 -174.8(2)
O2 S2 C13 F2 -53.1(2)
O3 S2 C13 F2 65.9(2)
O1 S2 C13 F3 -56.1(2)
O2 S2 C13 F3 65.5(2)
O3 S2 C13 F3 -175.4(2)
O6 S3 C14 F6 -61.4(2)
O4 S3 C14 F6 176.5(2)
O5 S3 C14 F6 57.7(2)
O6 S3 C14 F4 58.7(2)
O4 S3 C14 F4 -63.4(2)
O5 S3 C14 F4 177.8(2)
O6 S3 C14 F5 -179.6(2)
O4 S3 C14 F5 58.4(3)
O5 S3 C14 F5 -60.4(3)
